data_7218090
loop_
_publ_author_name
'Cheng, Lin'
'Wang, Jun'
'Qi, Qi'
'Zhang, Xiuying'
'Yu, Haiyan'
'Gou, Shaohua'
'Fang, Lei'

_publ_section_title
;
 Temperature-induced one-dimensional chiral Ag(i) linear chains and
 left-handed 21helices: DFT studies, luminescence and SHG response
;
_journal_issue 43
_journal_name_full CrystEngComm
_journal_page_first 10056
_journal_paper_doi 10.1039/C4CE01601G
_journal_volume 16
_journal_year 2014
_chemical_formula_moiety 'C32 H34 Ag N4 O3, C H4 O, Cl O4'
_chemical_formula_sum 'C33 H38 Ag Cl N4 O8'
_chemical_formula_weight 761.99
_chemical_name_systematic
; 
 ? 
;
_space_group_IT_number 1
_symmetry_cell_setting triclinic
_symmetry_space_group_name_Hall 'P 1'
_symmetry_space_group_name_H-M 'P 1'
_atom_sites_solution_hydrogens geom
_atom_sites_solution_primary direct
_atom_sites_solution_secondary difmap
_audit_creation_method SHELXL-97
_cell_angle_alpha 84.690(2)
_cell_angle_beta 83.518(2)
_cell_angle_gamma 65.526(2)
_cell_formula_units_Z 1
_cell_length_a 9.1852(15)
_cell_length_b 10.2742(17)
_cell_length_c 10.3527(17)
_cell_measurement_reflns_used 812
_cell_measurement_temperature 123(2)
_cell_measurement_theta_max 28.0
_cell_measurement_theta_min 2.41
_cell_volume 882.4(3)
_computing_cell_refinement 'SMART (Bruker, 2000)'
_computing_data_collection 'SMART (Bruker, 2000)'
_computing_data_reduction 'SAINT (Bruker, 2000)'
_computing_molecular_graphics
;
ORTEPIII (Burnett & Johnson, 1996); ORTEP-3 for Windows (Farrugia, 1997);
PLATON (Spek, 2009)
;
_computing_publication_material 'SHELXTL (Bruker, 2000)'
_computing_structure_refinement 'SHELXL-97 (Sheldrick, 2008)'
_computing_structure_solution 'SHELXTL (Bruker, 2000)'
_diffrn_ambient_temperature 123(2)
_diffrn_measured_fraction_theta_full 0.978
_diffrn_measured_fraction_theta_max 0.978
_diffrn_measurement_device_type 'Bruker SMART APEX CCD'
_diffrn_measurement_method '\f and \w scan'
_diffrn_radiation_monochromator graphite
_diffrn_radiation_source 'fine-focus sealed tube'
_diffrn_radiation_type MoK\a
_diffrn_radiation_wavelength 0.71073
_diffrn_reflns_av_R_equivalents 0.0235
_diffrn_reflns_av_sigmaI/netI 0.0612
_diffrn_reflns_limit_h_max 11
_diffrn_reflns_limit_h_min -11
_diffrn_reflns_limit_k_max 12
_diffrn_reflns_limit_k_min -12
_diffrn_reflns_limit_l_max 12
_diffrn_reflns_limit_l_min -12
_diffrn_reflns_number 6500
_diffrn_reflns_theta_full 25.49
_diffrn_reflns_theta_max 25.49
_diffrn_reflns_theta_min 2.44
_exptl_absorpt_coefficient_mu 0.700
_exptl_absorpt_correction_T_max 0.8843
_exptl_absorpt_correction_T_min 0.8389
_exptl_absorpt_correction_type multi-scan
_exptl_absorpt_process_details 'SADABS (Sheldrick, 2008)'
_exptl_crystal_colour colorless
_exptl_crystal_density_diffrn 1.434
_exptl_crystal_density_method 'not measured'
_exptl_crystal_description block
_exptl_crystal_F_000 392
_exptl_crystal_size_max 0.26
_exptl_crystal_size_mid 0.23
_exptl_crystal_size_min 0.18
_refine_diff_density_max 2.062
_refine_diff_density_min -0.972
_refine_diff_density_rms 0.117
_refine_ls_abs_structure_details 'Flack H D (1983), Acta Cryst. A39, 876-881'
_refine_ls_abs_structure_Flack 0.05(5)
_refine_ls_extinction_method none
_refine_ls_goodness_of_fit_ref 1.051
_refine_ls_hydrogen_treatment constr
_refine_ls_matrix_type full
_refine_ls_number_parameters 418
_refine_ls_number_reflns 5017
_refine_ls_number_restraints 25
_refine_ls_restrained_S_all 1.065
_refine_ls_R_factor_all 0.0864
_refine_ls_R_factor_gt 0.0748
_refine_ls_shift/su_max 0.000
_refine_ls_shift/su_mean 0.000
_refine_ls_structure_factor_coef Fsqd
_refine_ls_weighting_details 'calc w=1/[\s^2^(Fo^2^)+(0.0139P)^2^+6.5000P] where P=(Fo^2^+2Fc^2^)/3'
_refine_ls_weighting_scheme calc
_refine_ls_wR_factor_gt 0.1597
_refine_ls_wR_factor_ref 0.1666
_reflns_number_gt 4176
_reflns_number_total 5017
_reflns_threshold_expression >2sigma(I)
_cod_data_source_file c4ce01601g2.cif
_cod_data_source_block 1b
_cod_depositor_comments 'Adding full bibliography for 7218088--7218091.cif.'
_cod_original_sg_symbol_Hall P1
_cod_original_sg_symbol_H-M P1
_cod_database_code 7218090

loop_
_symmetry_equiv_pos_as_xyz
'x, y, z'

loop_
_atom_site_label
_atom_site_type_symbol
_atom_site_fract_x
_atom_site_fract_y
_atom_site_fract_z
_atom_site_U_iso_or_equiv
_atom_site_adp_type
_atom_site_occupancy
_atom_site_symmetry_multiplicity
_atom_site_calc_flag
_atom_site_refinement_flags
Ag1 Ag 0.61143(9) 0.94909(9) 0.27820(9) 0.0666(4) Uani 1 1 d .
Cl1 Cl 0.6921(4) 0.6356(5) 0.1459(4) 0.0826(12) Uani 1 1 d D
C1 C 0.3224(12) 1.0263(12) 0.1119(10) 0.036(2) Uani 1 1 d .
H1A H 0.3974 0.9463 0.0663 0.043 Uiso 1 1 calc R
C2 C 0.2639(13) 1.1753(13) 0.2794(11) 0.046(3) Uani 1 1 d .
H2A H 0.2949 1.2027 0.3534 0.056 Uiso 1 1 calc R
C3 C 0.1096(14) 1.2521(13) 0.2405(12) 0.054(3) Uani 1 1 d .
H3A H 0.0366 1.3325 0.2867 0.065 Uiso 1 1 calc R
C4 C 0.0630(13) 1.2109(13) 0.1344(12) 0.052(3) Uani 1 1 d .
H4A H -0.0428 1.2612 0.1081 0.062 Uiso 1 1 calc R
C5 C 0.1707(11) 1.0973(10) 0.0680(10) 0.034(2) Uani 1 1 d .
C6 C 0.1294(12) 1.0415(11) -0.0437(11) 0.043(3) Uani 1 1 d .
H6A H 0.2306 0.9839 -0.0943 0.052 Uiso 1 1 calc R
H6B H 0.0787 0.9759 -0.0086 0.052 Uiso 1 1 calc R
C7 C -0.1221(10) 1.1337(10) -0.1588(10) 0.030(2) Uani 1 1 d .
H7A H -0.1688 1.2055 -0.2314 0.036 Uiso 1 1 calc R
C8 C -0.2495(13) 1.1726(14) -0.0403(11) 0.053(3) Uani 1 1 d .
H8A H -0.2078 1.1035 0.0338 0.064 Uiso 1 1 calc R
H8B H -0.2713 1.2694 -0.0134 0.064 Uiso 1 1 calc R
C9 C -0.4026(13) 1.1692(15) -0.0757(14) 0.064(4) Uani 1 1 d .
H9A H -0.4516 1.2479 -0.1411 0.077 Uiso 1 1 calc R
H9B H -0.4792 1.1858 0.0028 0.077 Uiso 1 1 calc R
C10 C -0.3742(13) 1.0239(13) -0.1316(13) 0.054(3) Uani 1 1 d .
H10A H -0.3399 0.9468 -0.0624 0.065 Uiso 1 1 calc R
H10B H -0.4759 1.0299 -0.1606 0.065 Uiso 1 1 calc R
C11 C -0.2483(11) 0.9882(12) -0.2441(11) 0.042(3) Uani 1 1 d .
H11A H -0.2876 1.0598 -0.3171 0.050 Uiso 1 1 calc R
H11B H -0.2276 0.8930 -0.2743 0.050 Uiso 1 1 calc R
C12 C -0.0920(10) 0.9873(11) -0.2044(9) 0.032(2) Uani 1 1 d .
H12A H -0.0601 0.9180 -0.1276 0.038 Uiso 1 1 calc R
C13 C 0.0332(12) 1.0227(11) -0.4290(10) 0.036(2) Uani 1 1 d .
H13A H 0.1288 1.0453 -0.4432 0.043 Uiso 1 1 calc R
H13B H -0.0628 1.1143 -0.4220 0.043 Uiso 1 1 calc R
C14 C 0.0253(11) 0.9478(11) -0.5463(9) 0.035(2) Uani 1 1 d .
C15 C 0.1588(12) 0.8668(12) -0.6224(10) 0.043(3) Uani 1 1 d .
H15A H 0.2620 0.8554 -0.6026 0.051 Uiso 1 1 calc R
C16 C 0.1437(12) 0.8018(13) -0.7277(11) 0.050(3) Uani 1 1 d .
H16A H 0.2358 0.7445 -0.7804 0.060 Uiso 1 1 calc R
C17 C -0.0083(13) 0.8219(13) -0.7549(11) 0.047(3) Uani 1 1 d .
H17A H -0.0181 0.7763 -0.8271 0.057 Uiso 1 1 calc R
C18 C -0.1224(12) 0.9679(14) -0.5800(10) 0.047(3) Uani 1 1 d .
H18A H -0.2148 1.0292 -0.5300 0.056 Uiso 1 1 calc R
C19 C 0.0906(12) 1.2288(12) -0.2061(11) 0.044(3) Uani 1 1 d .
C20 C -0.0135(11) 1.3599(11) -0.2854(10) 0.038(2) Uani 1 1 d .
C21 C -0.1607(12) 1.4577(12) -0.2362(12) 0.048(3) Uani 1 1 d .
H21A H -0.2083 1.4398 -0.1540 0.057 Uiso 1 1 calc R
C22 C -0.2382(14) 1.5854(12) -0.3119(14) 0.057(3) Uani 1 1 d .
H22A H -0.3367 1.6569 -0.2785 0.069 Uiso 1 1 calc R
C23 C -0.173(2) 1.6059(16) -0.4309(14) 0.073(4) Uani 1 1 d .
H23A H -0.2286 1.6897 -0.4828 0.087 Uiso 1 1 calc R
C24 C -0.0306(18) 1.5089(14) -0.4768(13) 0.060(3) Uani 1 1 d .
H24A H 0.0126 1.5263 -0.5610 0.072 Uiso 1 1 calc R
C25 C 0.0535(17) 1.3881(15) -0.4085(13) 0.052(4) Uani 1 1 d .
H25A H 0.1559 1.3231 -0.4424 0.062 Uiso 1 1 calc R
C26 C 0.1865(13) 0.8227(14) -0.2866(13) 0.047(3) Uani 1 1 d .
C27 C 0.2010(11) 0.7167(10) -0.1761(10) 0.034(2) Uani 1 1 d .
C28 C 0.0914(14) 0.6526(13) -0.1505(13) 0.050(3) Uani 1 1 d .
H28A H 0.0007 0.6845 -0.1999 0.060 Uiso 1 1 calc R
C29 C 0.1117(17) 0.5466(14) -0.0573(14) 0.057(4) Uani 1 1 d .
H29A H 0.0369 0.5038 -0.0428 0.069 Uiso 1 1 calc R
C30 C 0.2411(17) 0.5011(14) 0.0163(14) 0.061(4) Uani 1 1 d .
H30A H 0.2555 0.4269 0.0820 0.074 Uiso 1 1 calc R
C31 C 0.3527(14) 0.5645(14) -0.0057(12) 0.055(3) Uani 1 1 d .
H31A H 0.4403 0.5356 0.0469 0.066 Uiso 1 1 calc R
C32 C 0.3324(11) 0.6698(10) -0.1053(10) 0.037(2) Uani 1 1 d .
H32A H 0.4099 0.7092 -0.1243 0.045 Uiso 1 1 calc R
C33 C 0.5454(17) 1.3281(15) 0.5117(15) 0.070(2) Uani 1 1 d U
H33A H 0.4733 1.3879 0.5804 0.104 Uiso 1 1 calc R
H33B H 0.5458 1.3881 0.4324 0.104 Uiso 1 1 calc R
H33C H 0.6544 1.2810 0.5400 0.104 Uiso 1 1 calc R
N1 N 0.3687(12) 1.0641(12) 0.2144(10) 0.047(3) Uani 1 1 d .
N2 N 0.0252(10) 1.1453(9) -0.1314(9) 0.036(2) Uani 1 1 d .
N3 N 0.0415(9) 0.9374(9) -0.3056(8) 0.0334(19) Uani 1 1 d .
N4 N -0.1438(11) 0.9029(12) -0.6841(10) 0.049(3) Uani 1 1 d .
O1 O 0.2360(9) 1.2022(10) -0.2038(9) 0.065(3) Uani 1 1 d .
O2 O 0.3062(9) 0.8115(9) -0.3622(8) 0.053(2) Uani 1 1 d .
O3 O 0.688(3) 0.7371(17) 0.0398(17) 0.310(18) Uani 1 1 d D
O4 O 0.5433(12) 0.6913(15) 0.2231(15) 0.154(6) Uani 1 1 d D
O5 O 0.8140(16) 0.623(2) 0.2254(16) 0.196(9) Uani 1 1 d D
O6 O 0.7389(12) 0.5011(8) 0.1019(9) 0.084(3) Uani 1 1 d D
O7 O 0.4910(11) 1.2215(10) 0.4855(10) 0.070(2) Uani 1 1 d U
H7B H 0.4337 1.1864 0.5432 0.083 Uiso 1 1 d R
O1W O 0.5071(11) 0.9476(11) 0.5272(9) 0.077(3) Uani 1 1 d .
H1WA H 0.4461 0.9076 0.5605 0.092 Uiso 1 1 d R
H1WB H 0.5897 0.9398 0.5626 0.092 Uiso 1 1 d R

loop_
_atom_site_aniso_label
_atom_site_aniso_U_11
_atom_site_aniso_U_22
_atom_site_aniso_U_33
_atom_site_aniso_U_23
_atom_site_aniso_U_13
_atom_site_aniso_U_12
Ag1 0.0426(4) 0.1049(9) 0.0541(5) -0.0057(5) -0.0179(4) -0.0281(5)
Cl1 0.070(2) 0.090(3) 0.087(3) 0.000(2) 0.000(2) -0.034(2)
C1 0.038(5) 0.038(6) 0.034(6) -0.010(5) -0.004(4) -0.016(5)
C2 0.055(7) 0.054(8) 0.041(7) -0.010(6) -0.007(5) -0.031(6)
C3 0.066(8) 0.042(7) 0.049(7) -0.013(6) -0.011(6) -0.012(6)
C4 0.049(6) 0.047(7) 0.054(7) -0.018(6) -0.018(5) -0.007(5)
C5 0.037(5) 0.030(6) 0.038(6) -0.004(5) -0.012(4) -0.013(4)
C6 0.040(5) 0.030(6) 0.051(7) -0.009(5) -0.023(5) 0.001(5)
C7 0.023(4) 0.024(5) 0.036(6) -0.009(4) 0.000(4) -0.003(4)
C8 0.053(7) 0.058(8) 0.041(7) -0.003(6) 0.000(5) -0.014(6)
C9 0.035(6) 0.072(10) 0.068(9) 0.004(7) 0.022(6) -0.013(6)
C10 0.037(6) 0.050(8) 0.074(9) 0.001(7) 0.000(6) -0.018(5)
C11 0.032(5) 0.042(7) 0.056(7) -0.001(5) -0.007(5) -0.020(5)
C12 0.028(5) 0.037(6) 0.035(6) 0.000(4) -0.003(4) -0.018(4)
C13 0.044(5) 0.033(6) 0.034(6) -0.005(5) -0.007(5) -0.018(5)
C14 0.034(5) 0.043(6) 0.030(5) -0.003(5) -0.002(4) -0.017(5)
C15 0.040(5) 0.046(7) 0.044(7) -0.009(5) -0.003(5) -0.017(5)
C16 0.042(6) 0.058(8) 0.044(7) -0.018(6) 0.003(5) -0.014(6)
C17 0.052(6) 0.053(8) 0.038(6) -0.016(6) 0.001(5) -0.021(6)
C18 0.037(6) 0.070(9) 0.029(6) -0.005(6) -0.005(5) -0.016(6)
C19 0.041(6) 0.044(7) 0.049(7) -0.006(6) -0.011(5) -0.018(5)
C20 0.039(5) 0.039(6) 0.035(6) 0.000(5) -0.009(4) -0.014(5)
C21 0.044(6) 0.039(7) 0.059(8) -0.005(6) 0.000(5) -0.017(5)
C22 0.054(7) 0.031(7) 0.070(9) 0.000(6) -0.003(6) -0.002(5)
C23 0.104(12) 0.060(10) 0.067(10) 0.022(8) -0.026(9) -0.047(9)
C24 0.093(10) 0.044(8) 0.045(7) -0.001(6) -0.008(7) -0.029(8)
C25 0.066(9) 0.059(9) 0.030(7) -0.011(6) -0.002(6) -0.023(7)
C26 0.032(6) 0.053(8) 0.056(8) 0.009(6) -0.011(5) -0.016(5)
C27 0.036(5) 0.016(5) 0.044(6) -0.007(4) -0.002(4) -0.003(4)
C28 0.047(6) 0.039(7) 0.064(9) -0.005(6) -0.005(6) -0.018(5)
C29 0.068(9) 0.045(8) 0.057(9) 0.008(6) -0.018(7) -0.020(7)
C30 0.080(9) 0.036(8) 0.055(9) -0.004(6) -0.002(7) -0.010(7)
C31 0.045(6) 0.062(9) 0.049(7) 0.010(6) -0.010(5) -0.013(6)
C32 0.030(5) 0.028(6) 0.048(7) -0.005(5) -0.007(5) -0.005(4)
C33 0.077(4) 0.048(4) 0.086(5) -0.017(4) 0.021(4) -0.031(3)
N1 0.048(6) 0.058(7) 0.034(5) -0.005(5) -0.008(4) -0.019(5)
N2 0.032(4) 0.027(5) 0.046(6) 0.010(4) -0.015(4) -0.007(4)
N3 0.030(4) 0.037(5) 0.032(5) -0.006(4) -0.004(3) -0.011(4)
N4 0.037(5) 0.069(7) 0.036(6) -0.010(5) -0.008(4) -0.013(5)
O1 0.035(4) 0.078(7) 0.089(7) 0.007(5) -0.013(4) -0.031(4)
O2 0.042(4) 0.053(5) 0.055(5) 0.000(4) 0.009(4) -0.013(4)
O3 0.32(3) 0.15(2) 0.29(3) 0.15(2) 0.08(2) 0.020(18)
O4 0.106(10) 0.123(12) 0.194(17) -0.047(12) 0.061(10) -0.019(9)
O5 0.157(14) 0.27(2) 0.22(2) -0.057(17) -0.066(14) -0.119(15)
O6 0.106(8) 0.043(6) 0.084(8) -0.041(6) -0.007(6) -0.005(5)
O7 0.077(4) 0.048(4) 0.086(5) -0.017(4) 0.021(4) -0.031(3)
O1W 0.081(6) 0.096(8) 0.069(7) 0.000(6) 0.002(5) -0.053(6)

loop_
_atom_type_symbol
_atom_type_description
_atom_type_scat_dispersion_real
_atom_type_scat_dispersion_imag
_atom_type_scat_source
C C 0.0033 0.0016 'International Tables Vol C Tables 4.2.6.8 and 6.1.1.4'
H H 0.0000 0.0000 'International Tables Vol C Tables 4.2.6.8 and 6.1.1.4'
N N 0.0061 0.0033 'International Tables Vol C Tables 4.2.6.8 and 6.1.1.4'
O O 0.0106 0.0060 'International Tables Vol C Tables 4.2.6.8 and 6.1.1.4'
Cl Cl 0.1484 0.1585 'International Tables Vol C Tables 4.2.6.8 and 6.1.1.4'
Ag Ag -0.8971 1.1015 'International Tables Vol C Tables 4.2.6.8 and 6.1.1.4'

loop_
_geom_angle_atom_site_label_1
_geom_angle_atom_site_label_2
_geom_angle_atom_site_label_3
_geom_angle
_geom_angle_site_symmetry_1
_geom_angle_site_symmetry_3
N4 Ag1 N1 160.5(4) 1_656 .
O6 Cl1 O4 116.6(7) . .
O6 Cl1 O5 104.8(8) . .
O4 Cl1 O5 107.2(9) . .
O6 Cl1 O3 111.0(10) . .
O4 Cl1 O3 108.4(9) . .
O5 Cl1 O3 108.5(11) . .
N1 C1 C5 123.6(10) . .
N1 C1 H1A 118.2 . .
C5 C1 H1A 118.2 . .
N1 C2 C3 120.9(10) . .
N1 C2 H2A 119.5 . .
C3 C2 H2A 119.5 . .
C4 C3 C2 119.8(11) . .
C4 C3 H3A 120.1 . .
C2 C3 H3A 120.1 . .
C5 C4 C3 119.1(10) . .
C5 C4 H4A 120.5 . .
C3 C4 H4A 120.5 . .
C4 C5 C1 118.0(9) . .
C4 C5 C6 122.9(8) . .
C1 C5 C6 119.0(9) . .
N2 C6 C5 116.8(9) . .
N2 C6 H6A 108.1 . .
C5 C6 H6A 108.1 . .
N2 C6 H6B 108.1 . .
C5 C6 H6B 108.1 . .
H6A C6 H6B 107.3 . .
N2 C7 C12 113.1(7) . .
N2 C7 C8 111.9(8) . .
C12 C7 C8 110.2(9) . .
N2 C7 H7A 107.1 . .
C12 C7 H7A 107.1 . .
C8 C7 H7A 107.1 . .
C9 C8 C7 110.1(9) . .
C9 C8 H8A 109.6 . .
C7 C8 H8A 109.6 . .
C9 C8 H8B 109.6 . .
C7 C8 H8B 109.6 . .
H8A C8 H8B 108.2 . .
C8 C9 C10 112.4(9) . .
C8 C9 H9A 109.1 . .
C10 C9 H9A 109.1 . .
C8 C9 H9B 109.1 . .
C10 C9 H9B 109.1 . .
H9A C9 H9B 107.9 . .
C11 C10 C9 111.0(9) . .
C11 C10 H10A 109.4 . .
C9 C10 H10A 109.4 . .
C11 C10 H10B 109.4 . .
C9 C10 H10B 109.4 . .
H10A C10 H10B 108.0 . .
C10 C11 C12 110.7(9) . .
C10 C11 H11A 109.5 . .
C12 C11 H11A 109.5 . .
C10 C11 H11B 109.5 . .
C12 C11 H11B 109.5 . .
H11A C11 H11B 108.1 . .
N3 C12 C7 112.4(8) . .
N3 C12 C11 113.4(8) . .
C7 C12 C11 110.0(8) . .
N3 C12 H12A 106.8 . .
C7 C12 H12A 106.8 . .
C11 C12 H12A 106.8 . .
N3 C13 C14 113.5(8) . .
N3 C13 H13A 108.9 . .
C14 C13 H13A 108.9 . .
N3 C13 H13B 108.9 . .
C14 C13 H13B 108.9 . .
H13A C13 H13B 107.7 . .
C18 C14 C15 118.9(9) . .
C18 C14 C13 118.1(9) . .
C15 C14 C13 122.9(8) . .
C14 C15 C16 120.2(9) . .
C14 C15 H15A 119.9 . .
C16 C15 H15A 119.9 . .
C15 C16 C17 118.5(10) . .
C15 C16 H16A 120.7 . .
C17 C16 H16A 120.7 . .
N4 C17 C16 123.5(10) . .
N4 C17 H17A 118.2 . .
C16 C17 H17A 118.2 . .
C14 C18 N4 123.0(10) . .
C14 C18 H18A 118.5 . .
N4 C18 H18A 118.5 . .
O1 C19 N2 120.1(10) . .
O1 C19 C20 118.8(11) . .
N2 C19 C20 121.0(9) . .
C21 C20 C25 119.9(11) . .
C21 C20 C19 122.6(10) . .
C25 C20 C19 117.1(10) . .
C20 C21 C22 118.0(11) . .
C20 C21 H21A 121.0 . .
C22 C21 H21A 121.0 . .
C23 C22 C21 120.3(12) . .
C23 C22 H22A 119.9 . .
C21 C22 H22A 119.9 . .
C24 C23 C22 120.5(14) . .
C24 C23 H23A 119.8 . .
C22 C23 H23A 119.8 . .
C25 C24 C23 122.7(14) . .
C25 C24 H24A 118.6 . .
C23 C24 H24A 118.6 . .
C24 C25 C20 118.6(13) . .
C24 C25 H25A 120.7 . .
C20 C25 H25A 120.7 . .
O2 C26 N3 119.0(11) . .
O2 C26 C27 120.2(10) . .
N3 C26 C27 120.8(10) . .
C32 C27 C28 119.0(10) . .
C32 C27 C26 119.4(9) . .
C28 C27 C26 121.3(10) . .
C29 C28 C27 121.7(12) . .
C29 C28 H28A 119.1 . .
C27 C28 H28A 119.1 . .
C28 C29 C30 119.7(14) . .
C28 C29 H29A 120.2 . .
C30 C29 H29A 120.2 . .
C29 C30 C31 120.2(14) . .
C29 C30 H30A 119.9 . .
C31 C30 H30A 119.9 . .
C32 C31 C30 119.1(11) . .
C32 C31 H31A 120.5 . .
C30 C31 H31A 120.5 . .
C27 C32 C31 120.3(10) . .
C27 C32 H32A 119.9 . .
C31 C32 H32A 119.9 . .
O7 C33 H33A 109.5 . .
O7 C33 H33B 109.5 . .
H33A C33 H33B 109.5 . .
O7 C33 H33C 109.5 . .
H33A C33 H33C 109.5 . .
H33B C33 H33C 109.5 . .
C2 N1 C1 118.6(10) . .
C2 N1 Ag1 119.4(8) . .
C1 N1 Ag1 122.0(8) . .
C19 N2 C6 115.2(9) . .
C19 N2 C7 123.8(8) . .
C6 N2 C7 119.3(9) . .
C26 N3 C12 123.6(9) . .
C26 N3 C13 116.3(9) . .
C12 N3 C13 119.5(8) . .
C17 N4 C18 115.8(9) . .
C17 N4 Ag1 126.8(8) . 1_454
C18 N4 Ag1 117.4(7) . 1_454
C33 O7 H7B 125.0 . .
H1WA O1W H1WB 122.4 . .

loop_
_geom_bond_atom_site_label_1
_geom_bond_atom_site_label_2
_geom_bond_distance
_geom_bond_site_symmetry_2
Ag1 N4 2.171(9) 1_656
Ag1 N1 2.193(10) .
Cl1 O6 1.372(7) .
Cl1 O4 1.423(7) .
Cl1 O5 1.421(8) .
Cl1 O3 1.435(8) .
C1 N1 1.331(13) .
C1 C5 1.385(13) .
C1 H1A 0.9500 .
C2 N1 1.331(14) .
C2 C3 1.392(15) .
C2 H2A 0.9500 .
C3 C4 1.383(15) .
C3 H3A 0.9500 .
C4 C5 1.360(14) .
C4 H4A 0.9500 .
C5 C6 1.487(13) .
C6 N2 1.432(13) .
C6 H6A 0.9900 .
C6 H6B 0.9900 .
C7 N2 1.466(11) .
C7 C12 1.523(13) .
C7 C8 1.553(14) .
C7 H7A 1.0000 .
C8 C9 1.508(16) .
C8 H8A 0.9900 .
C8 H8B 0.9900 .
C9 C10 1.560(17) .
C9 H9A 0.9900 .
C9 H9B 0.9900 .
C10 C11 1.501(15) .
C10 H10A 0.9900 .
C10 H10B 0.9900 .
C11 C12 1.533(12) .
C11 H11A 0.9900 .
C11 H11B 0.9900 .
C12 N3 1.467(12) .
C12 H12A 1.0000 .
C13 N3 1.472(13) .
C13 C14 1.521(13) .
C13 H13A 0.9900 .
C13 H13B 0.9900 .
C14 C18 1.366(13) .
C14 C15 1.369(13) .
C15 C16 1.377(14) .
C15 H15A 0.9500 .
C16 C17 1.383(14) .
C16 H16A 0.9500 .
C17 N4 1.352(14) .
C17 H17A 0.9500 .
C18 N4 1.392(14) .
C18 H18A 0.9500 .
C19 O1 1.249(12) .
C19 N2 1.377(15) .
C19 C20 1.519(15) .
C20 C21 1.383(14) .
C20 C25 1.410(17) .
C21 C22 1.416(16) .
C21 H21A 0.9500 .
C22 C23 1.346(18) .
C22 H22A 0.9500 .
C23 C24 1.342(18) .
C23 H23A 0.9500 .
C24 C25 1.342(19) .
C24 H24A 0.9500 .
C25 H25A 0.9500 .
C26 O2 1.246(13) .
C26 N3 1.384(13) .
C26 C27 1.481(16) .
C27 C32 1.371(13) .
C27 C28 1.406(15) .
C28 C29 1.352(18) .
C28 H28A 0.9500 .
C29 C30 1.375(18) .
C29 H29A 0.9500 .
C30 C31 1.414(18) .
C30 H30A 0.9500 .
C31 C32 1.393(16) .
C31 H31A 0.9500 .
C32 H32A 0.9500 .
C33 O7 1.436(15) .
C33 H33A 0.9800 .
C33 H33B 0.9800 .
C33 H33C 0.9800 .
N4 Ag1 2.171(9) 1_454
O7 H7B 0.9000 .
O1W H1WA 0.8500 .
O1W H1WB 0.8500 .

loop_
_geom_hbond_atom_site_label_D
_geom_hbond_atom_site_label_H
_geom_hbond_atom_site_label_A
_geom_hbond_distance_DH
_geom_hbond_distance_HA
_geom_hbond_distance_DA
_geom_hbond_angle_DHA
_geom_hbond_site_symmetry_A
O7 H7B O1W 0.90 2.28 2.753(13) 112.7 .
O1W H1WA O2 0.85 1.98 2.834(12) 179.2 1_556
